data_4065686
loop_
_publ_author_name
'Korenaga, Toshinobu'
'Abe, Kayoko'
'Ko, Aram'
'Maenishi, Ryota'
'Sakai, Takashi'

_publ_section_title
;
 Ligand Electronic Effect on Reductive Elimination of Biphenyl
 fromcis-[Pt(Ph)2(diphosphine)] Complexes Bearing Electron-Poor
 Diphosphine: Correlation Study between Experimental and Theoretical
 Results
;
_journal_issue 18
_journal_name_full Organometallics
_journal_page_first 4025
_journal_paper_doi 10.1021/om100073j
_journal_volume 29
_journal_year 2010
_chemical_formula_sum 'C38 H26 F8 P2 Pt'
_chemical_formula_weight 891.62
_chemical_name_systematic
; 
 ? 
;
_space_group_IT_number 2
_symmetry_cell_setting triclinic
_symmetry_space_group_name_Hall '-P 1'
_symmetry_space_group_name_H-M 'P -1'
_atom_sites_solution_hydrogens geom
_atom_sites_solution_primary direct
_atom_sites_solution_secondary difmap
_audit_creation_method SHELXL-97
_cell_angle_alpha 75.8150(10)
_cell_angle_beta 82.3320(10)
_cell_angle_gamma 87.8090(10)
_cell_formula_units_Z 4
_cell_length_a 10.2255(9)
_cell_length_b 15.0723(13)
_cell_length_c 21.8862(19)
_cell_measurement_reflns_used 9130
_cell_measurement_temperature 100
_cell_measurement_theta_max 27.11
_cell_measurement_theta_min 2.44
_cell_volume 3241.0(5)
_computing_cell_refinement 'APEX2 (Bruker AXS, 2006)'
_computing_data_collection 'APEX2 (Bruker AXS, 2006)'
_computing_data_reduction 'SAINT (Bruker AXS, 2004)'
_computing_molecular_graphics 'XSHEL (Bruker AXS,2002)'
_computing_publication_material 'XCIF (Bruker AXS, 2001)'
_computing_structure_refinement 'SHELXL-97 (Sheldrick, 1997)'
_computing_structure_solution 'SHELXS-97 (Sheldrick, 1997)'
_diffrn_ambient_temperature 100
_diffrn_detector_area_resol_mean 8.333
_diffrn_measured_fraction_theta_full 0.965
_diffrn_measured_fraction_theta_max 0.857
_diffrn_measurement_device_type 'Bruker APEXII CCD area detector'
_diffrn_measurement_method 'phi and omega scans'
_diffrn_radiation_monochromator graphite
_diffrn_radiation_source 'sealed tube'
_diffrn_radiation_type MoK\a
_diffrn_radiation_wavelength 0.71073
_diffrn_reflns_av_R_equivalents 0.0247
_diffrn_reflns_av_sigmaI/netI 0.0551
_diffrn_reflns_limit_h_max 12
_diffrn_reflns_limit_h_min -12
_diffrn_reflns_limit_k_max 15
_diffrn_reflns_limit_k_min -18
_diffrn_reflns_limit_l_max 27
_diffrn_reflns_limit_l_min -25
_diffrn_reflns_number 15975
_diffrn_reflns_theta_full 25.00
_diffrn_reflns_theta_max 27.16
_diffrn_reflns_theta_min 1.88
_exptl_absorpt_coefficient_mu 4.503
_exptl_absorpt_correction_T_max 0.5515
_exptl_absorpt_correction_T_min 0.2660
_exptl_absorpt_correction_type empirical
_exptl_absorpt_process_details
;
SADABS Sheldrick 1996
;
_exptl_crystal_colour colourless
_exptl_crystal_density_diffrn 1.827
_exptl_crystal_density_method 'not measured'
_exptl_crystal_description prismatic
_exptl_crystal_F_000 1736
_exptl_crystal_size_max 0.40
_exptl_crystal_size_mid 0.15
_exptl_crystal_size_min 0.15
_refine_diff_density_max 2.816
_refine_diff_density_min -3.278
_refine_diff_density_rms 0.152
_refine_ls_extinction_method none
_refine_ls_goodness_of_fit_ref 1.090
_refine_ls_hydrogen_treatment constr
_refine_ls_matrix_type full
_refine_ls_number_parameters 883
_refine_ls_number_reflns 12307
_refine_ls_number_restraints 0
_refine_ls_restrained_S_all 1.090
_refine_ls_R_factor_all 0.0404
_refine_ls_R_factor_gt 0.0335
_refine_ls_shift/su_max 0.003
_refine_ls_shift/su_mean 0.000
_refine_ls_structure_factor_coef Fsqd
_refine_ls_weighting_details 'calc w=1/[\s^2^(Fo^2^)+(0.0400P)^2^+0.0000P] where P=(Fo^2^+2Fc^2^)/3'
_refine_ls_weighting_scheme calc
_refine_ls_wR_factor_gt 0.0851
_refine_ls_wR_factor_ref 0.0885
_reflns_number_gt 10587
_reflns_number_total 12307
_reflns_threshold_expression >2sigma(I)
_cod_data_source_file om100073j_si_002.cif
_cod_data_source_block a0911091kka
_cod_depositor_comments
;
The following automatic conversions were performed:

'_symmetry_cell_setting' value 'Triclinic' changed to 'triclinic'
according to /home/saulius/struct/CIF-dictionaries/cif_core.dic
dictionary named 'cif_core.dic' version 2.4.1 from 2010-06-29.

Automatic conversion script
Id: cif_fix_values 1715 2011-07-08 13:25:40Z adriana 
;
_cod_original_sg_symbol_H-M 'P-1   '
_cod_database_code 4065686

loop_
_symmetry_equiv_pos_as_xyz
'x, y, z'
'-x, -y, -z'

loop_
_atom_site_label
_atom_site_type_symbol
_atom_site_fract_x
_atom_site_fract_y
_atom_site_fract_z
_atom_site_U_iso_or_equiv
_atom_site_adp_type
_atom_site_occupancy
_atom_site_symmetry_multiplicity
_atom_site_calc_flag
_atom_site_refinement_flags
Pt1 Pt 0.171760(16) 0.731701(10) 0.016934(8) 0.01246(6) Uani 1 1 d .
P2 P 0.36191(12) 0.67402(7) 0.05541(6) 0.0143(2) Uani 1 1 d .
P1 P 0.27997(12) 0.72484(7) -0.07974(6) 0.0149(2) Uani 1 1 d .
Pt2 Pt 0.361384(16) 0.761414(10) 0.465800(8) 0.01356(6) Uani 1 1 d .
P3 P 0.23646(12) 0.79671(8) 0.55122(6) 0.0170(3) Uani 1 1 d .
P4 P 0.18876(12) 0.82190(8) 0.41153(6) 0.0174(3) Uani 1 1 d .
C31 C -0.0060(5) 0.6972(3) 0.2151(2) 0.0250(11) Uani 1 1 d .
H31 H -0.0209 0.6480 0.2518 0.030 Uiso 1 1 calc R
C28 C 0.0393(5) 0.8387(3) 0.1082(2) 0.0188(10) Uani 1 1 d .
H28 H 0.0539 0.8881 0.0716 0.023 Uiso 1 1 calc R
C32 C 0.0557(5) 0.6806(3) 0.1579(2) 0.0216(11) Uani 1 1 d .
H32 H 0.0819 0.6198 0.1566 0.026 Uiso 1 1 calc R
C29 C -0.0207(5) 0.8556(3) 0.1648(2) 0.0239(11) Uani 1 1 d .
H29 H -0.0451 0.9165 0.1666 0.029 Uiso 1 1 calc R
C30 C -0.0455(5) 0.7852(3) 0.2186(2) 0.0259(11) Uani 1 1 d .
H30 H -0.0885 0.7967 0.2572 0.031 Uiso 1 1 calc R
C33 C 0.0037(4) 0.7802(3) -0.0221(2) 0.0151(9) Uani 1 1 d .
C38 C -0.0914(5) 0.7208(3) -0.0313(2) 0.0195(10) Uani 1 1 d .
H38 H -0.0782 0.6565 -0.0185 0.023 Uiso 1 1 calc R
C37 C -0.2040(5) 0.7544(3) -0.0586(2) 0.0206(10) Uani 1 1 d .
H37 H -0.2664 0.7127 -0.0640 0.025 Uiso 1 1 calc R
C34 C -0.0196(5) 0.8737(3) -0.0437(2) 0.0207(10) Uani 1 1 d .
H34 H 0.0437 0.9160 -0.0398 0.025 Uiso 1 1 calc R
C2 C 0.3459(5) 0.9046(3) -0.1536(2) 0.0221(11) Uani 1 1 d .
C1 C 0.2665(5) 0.8285(3) -0.1438(2) 0.0162(9) Uani 1 1 d .
C6 C 0.1691(5) 0.8403(3) -0.1830(2) 0.0224(11) Uani 1 1 d .
C5 C 0.1515(5) 0.9188(3) -0.2294(3) 0.0274(12) Uani 1 1 d .
H5 H 0.0823 0.9233 -0.2550 0.033 Uiso 1 1 calc R
C3 C 0.3345(5) 0.9846(3) -0.1988(3) 0.0288(12) Uani 1 1 d .
H3 H 0.3922 1.0343 -0.2032 0.035 Uiso 1 1 calc R
C4 C 0.2374(5) 0.9911(3) -0.2377(2) 0.0273(12) Uani 1 1 d .
H4 H 0.2293 1.0451 -0.2702 0.033 Uiso 1 1 calc R
C11 C 0.1334(5) 0.4929(3) -0.1154(2) 0.0225(11) Uani 1 1 d .
H11 H 0.0712 0.4466 -0.0943 0.027 Uiso 1 1 calc R
C7 C 0.2488(5) 0.6322(3) -0.1168(2) 0.0179(10) Uani 1 1 d .
C9 C 0.2870(5) 0.5618(3) -0.2070(2) 0.0236(11) Uani 1 1 d .
H9 H 0.3315 0.5623 -0.2481 0.028 Uiso 1 1 calc R
C12 C 0.1628(5) 0.5604(3) -0.0867(2) 0.0195(10) Uani 1 1 d .
C10 C 0.1964(5) 0.4940(3) -0.1756(2) 0.0243(11) Uani 1 1 d .
H10 H 0.1775 0.4478 -0.1958 0.029 Uiso 1 1 calc R
C8 C 0.3100(5) 0.6285(3) -0.1760(2) 0.0191(10) Uani 1 1 d .
C15 C 0.4816(4) 0.7534(3) 0.0687(2) 0.0167(10) Uani 1 1 d .
C16 C 0.4600(5) 0.8473(3) 0.0587(2) 0.0193(10) Uani 1 1 d .
C19 C 0.7001(5) 0.7796(3) 0.0950(2) 0.0260(11) Uani 1 1 d .
H19 H 0.7819 0.7552 0.1079 0.031 Uiso 1 1 calc R
C20 C 0.6037(5) 0.7236(3) 0.0867(2) 0.0219(11) Uani 1 1 d .
C17 C 0.5540(5) 0.9076(3) 0.0657(2) 0.0259(12) Uani 1 1 d .
H17 H 0.5362 0.9714 0.0582 0.031 Uiso 1 1 calc R
C18 C 0.6733(5) 0.8726(4) 0.0837(3) 0.0294(12) Uani 1 1 d .
H18 H 0.7382 0.9130 0.0885 0.035 Uiso 1 1 calc R
C21 C 0.3513(4) 0.5781(3) 0.1262(2) 0.0177(10) Uani 1 1 d .
C22 C 0.3714(5) 0.5834(3) 0.1867(2) 0.0231(11) Uani 1 1 d .
C24 C 0.3261(5) 0.4270(3) 0.2330(3) 0.0341(13) Uani 1 1 d .
H24 H 0.3200 0.3761 0.2687 0.041 Uiso 1 1 calc R
C26 C 0.3115(5) 0.4914(3) 0.1237(2) 0.0242(11) Uani 1 1 d .
C25 C 0.2999(5) 0.4159(3) 0.1748(3) 0.0307(13) Uani 1 1 d .
H25 H 0.2747 0.3581 0.1702 0.037 Uiso 1 1 calc R
C23 C 0.3611(5) 0.5112(4) 0.2395(3) 0.0302(12) Uani 1 1 d .
H23 H 0.3776 0.5193 0.2794 0.036 Uiso 1 1 calc R
F5 F 0.3438(3) 0.88372(16) 0.04124(14) 0.0247(6) Uani 1 1 d .
F3 F 0.3983(3) 0.69547(17) -0.20691(13) 0.0252(6) Uani 1 1 d .
F6 F 0.6303(3) 0.63287(18) 0.09715(15) 0.0287(7) Uani 1 1 d .
F2 F 0.0835(3) 0.77081(19) -0.17601(16) 0.0329(8) Uani 1 1 d .
F4 F 0.1062(3) 0.55476(17) -0.02690(13) 0.0255(6) Uani 1 1 d .
F7 F 0.4034(3) 0.66558(19) 0.19455(14) 0.0332(7) Uani 1 1 d .
F1 F 0.4411(3) 0.90211(17) -0.11509(15) 0.0330(8) Uani 1 1 d .
C52 C 0.1178(5) 0.9099(3) 0.4523(2) 0.0231(11) Uani 1 1 d .
H52A H 0.1801 0.9614 0.4445 0.028 Uiso 1 1 calc R
H52B H 0.0344 0.9341 0.4361 0.028 Uiso 1 1 calc R
C51 C 0.0917(5) 0.8652(3) 0.5238(2) 0.0241(11) Uani 1 1 d .
H51A H 0.0135 0.8251 0.5325 0.029 Uiso 1 1 calc R
H51B H 0.0726 0.9132 0.5476 0.029 Uiso 1 1 calc R
C65 C 0.4738(5) 0.7273(3) 0.3882(2) 0.0184(10) Uani 1 1 d .
C70 C 0.5276(5) 0.7889(3) 0.3331(2) 0.0210(10) Uani 1 1 d .
H70 H 0.5149 0.8526 0.3298 0.025 Uiso 1 1 calc R
C67 C 0.5655(5) 0.6054(3) 0.3405(3) 0.0247(11) Uani 1 1 d .
H67 H 0.5778 0.5417 0.3435 0.030 Uiso 1 1 calc R
C68 C 0.6195(5) 0.6688(3) 0.2860(2) 0.0267(12) Uani 1 1 d .
H68 H 0.6692 0.6491 0.2517 0.032 Uiso 1 1 calc R
C69 C 0.5989(5) 0.7606(3) 0.2830(2) 0.0247(11) Uani 1 1 d .
H69 H 0.6341 0.8049 0.2461 0.030 Uiso 1 1 calc R
C66 C 0.4947(5) 0.6347(3) 0.3900(2) 0.0203(10) Uani 1 1 d .
H66 H 0.4587 0.5904 0.4266 0.024 Uiso 1 1 calc R
C71 C 0.5198(4) 0.7199(3) 0.5155(2) 0.0163(10) Uani 1 1 d .
C76 C 0.6023(5) 0.7844(3) 0.5279(2) 0.0230(11) Uani 1 1 d .
H76 H 0.5827 0.8476 0.5135 0.028 Uiso 1 1 calc R
C72 C 0.5534(5) 0.6281(3) 0.5392(2) 0.0235(11) Uani 1 1 d .
H72 H 0.5010 0.5818 0.5321 0.028 Uiso 1 1 calc R
C75 C 0.7115(5) 0.7595(4) 0.5603(3) 0.0280(12) Uani 1 1 d .
H75 H 0.7654 0.8053 0.5669 0.034 Uiso 1 1 calc R
C73 C 0.6604(5) 0.6023(3) 0.5725(3) 0.0276(12) Uani 1 1 d .
H73 H 0.6784 0.5392 0.5885 0.033 Uiso 1 1 calc R
C74 C 0.7416(5) 0.6674(4) 0.5830(3) 0.0300(12) Uani 1 1 d .
H74 H 0.8160 0.6496 0.6050 0.036 Uiso 1 1 calc R
C47 C 0.4786(5) 0.8593(3) 0.6705(2) 0.0257(11) Uani 1 1 d .
H47 H 0.5272 0.8259 0.7028 0.031 Uiso 1 1 calc R
C45 C 0.3232(5) 0.8605(3) 0.5942(2) 0.0201(10) Uani 1 1 d .
C50 C 0.3361(6) 0.9553(3) 0.5770(3) 0.0280(12) Uani 1 1 d .
C46 C 0.3984(5) 0.8156(3) 0.6413(2) 0.0213(11) Uani 1 1 d .
C48 C 0.4856(6) 0.9536(3) 0.6510(3) 0.0332(13) Uani 1 1 d .
H48 H 0.5405 0.9852 0.6703 0.040 Uiso 1 1 calc R
C49 C 0.4158(6) 1.0025(3) 0.6048(3) 0.0329(13) Uani 1 1 d .
H49 H 0.4216 1.0673 0.5919 0.039 Uiso 1 1 calc R
C40 C 0.1617(5) 0.6154(3) 0.6182(2) 0.0221(11) Uani 1 1 d .
C39 C 0.1519(5) 0.7083(3) 0.6157(2) 0.0181(10) Uani 1 1 d .
C41 C 0.0926(5) 0.5489(3) 0.6651(2) 0.0259(11) Uani 1 1 d .
H41 H 0.1023 0.4860 0.6650 0.031 Uiso 1 1 calc R
C43 C -0.0047(5) 0.6676(3) 0.7127(2) 0.0278(12) Uani 1 1 d .
H43 H -0.0614 0.6865 0.7453 0.033 Uiso 1 1 calc R
C44 C 0.0661(5) 0.7302(3) 0.6646(2) 0.0235(11) Uani 1 1 d .
C42 C 0.0090(5) 0.5765(3) 0.7123(2) 0.0270(12) Uani 1 1 d .
H42 H -0.0396 0.5319 0.7449 0.032 Uiso 1 1 calc R
C53 C 0.0485(5) 0.7473(3) 0.4157(2) 0.0195(10) Uani 1 1 d .
C58 C -0.0756(5) 0.7808(4) 0.3998(2) 0.0254(11) Uani 1 1 d .
C54 C 0.0585(5) 0.6528(3) 0.4336(2) 0.0248(11) Uani 1 1 d .
C55 C -0.0471(6) 0.5952(4) 0.4376(3) 0.0322(13) Uani 1 1 d .
H55 H -0.0362 0.5306 0.4495 0.039 Uiso 1 1 calc R
C56 C -0.1666(5) 0.6329(4) 0.4241(3) 0.0340(13) Uani 1 1 d .
H56 H -0.2402 0.5942 0.4284 0.041 Uiso 1 1 calc R
C57 C -0.1816(5) 0.7253(4) 0.4045(3) 0.0333(13) Uani 1 1 d .
H57 H -0.2645 0.7510 0.3943 0.040 Uiso 1 1 calc R
C60 C 0.2485(5) 0.8199(3) 0.2845(2) 0.0222(11) Uani 1 1 d .
C61 C 0.2812(5) 0.8518(3) 0.2202(2) 0.0274(12) Uani 1 1 d .
H61 H 0.2996 0.8106 0.1935 0.033 Uiso 1 1 calc R
C62 C 0.2867(5) 0.9456(4) 0.1951(3) 0.0314(12) Uani 1 1 d .
H62 H 0.3134 0.9690 0.1510 0.038 Uiso 1 1 calc R
C59 C 0.2175(5) 0.8754(3) 0.3266(2) 0.0210(10) Uani 1 1 d .
C64 C 0.2208(5) 0.9689(3) 0.2977(3) 0.0250(11) Uani 1 1 d .
C63 C 0.2539(6) 1.0047(3) 0.2334(3) 0.0331(13) Uani 1 1 d .
H63 H 0.2540 1.0690 0.2161 0.040 Uiso 1 1 calc R
F11 F 0.3952(3) 0.72310(17) 0.65831(14) 0.0267(7) Uani 1 1 d .
F12 F 0.2681(3) 1.00343(18) 0.53044(15) 0.0403(9) Uani 1 1 d .
F10 F 0.0501(3) 0.82055(18) 0.66459(15) 0.0334(7) Uani 1 1 d .
F9 F 0.2446(3) 0.58678(17) 0.57320(14) 0.0304(7) Uani 1 1 d .
F13 F 0.1746(3) 0.61369(18) 0.44653(16) 0.0348(8) Uani 1 1 d .
F15 F 0.2434(3) 0.72857(17) 0.30893(13) 0.0269(7) Uani 1 1 d .
F14 F -0.0903(3) 0.8718(2) 0.37828(16) 0.0373(8) Uani 1 1 d .
F16 F 0.1888(4) 1.02974(19) 0.33434(15) 0.0406(8) Uani 1 1 d .
C35 C -0.1331(5) 0.9068(3) -0.0706(3) 0.0252(11) Uani 1 1 d .
H35 H -0.1467 0.9710 -0.0841 0.030 Uiso 1 1 calc R
C36 C -0.2268(5) 0.8469(3) -0.0780(2) 0.0245(11) Uani 1 1 d .
H36 H -0.3047 0.8695 -0.0960 0.029 Uiso 1 1 calc R
C27 C 0.0793(5) 0.7493(3) 0.1036(2) 0.0165(10) Uani 1 1 d .
F8 F 0.2801(3) 0.47980(17) 0.06784(14) 0.0316(7) Uani 1 1 d .
C14 C 0.4607(4) 0.6308(3) -0.0084(2) 0.0172(10) Uani 1 1 d .
H14A H 0.5529 0.6193 0.0007 0.021 Uiso 1 1 calc R
H14B H 0.4234 0.5727 -0.0117 0.021 Uiso 1 1 calc R
C13 C 0.4565(4) 0.7037(3) -0.0704(2) 0.0172(10) Uani 1 1 d .
H13A H 0.5030 0.6818 -0.1067 0.021 Uiso 1 1 calc R
H13B H 0.4993 0.7605 -0.0685 0.021 Uiso 1 1 calc R

loop_
_atom_site_aniso_label
_atom_site_aniso_U_11
_atom_site_aniso_U_22
_atom_site_aniso_U_33
_atom_site_aniso_U_23
_atom_site_aniso_U_13
_atom_site_aniso_U_12
Pt1 0.00718(10) 0.01891(9) 0.01106(10) -0.00543(7) 0.00421(7) -0.00423(6)
P2 0.0103(6) 0.0181(5) 0.0139(6) -0.0050(5) 0.0035(5) -0.0036(4)
P1 0.0104(6) 0.0219(6) 0.0117(6) -0.0057(5) 0.0054(5) -0.0060(4)
Pt2 0.01006(10) 0.01807(9) 0.01205(11) -0.00474(7) 0.00365(7) -0.00456(7)
P3 0.0152(6) 0.0211(6) 0.0147(7) -0.0079(5) 0.0060(5) -0.0048(5)
P4 0.0131(6) 0.0215(6) 0.0173(7) -0.0057(5) 0.0017(5) -0.0023(5)
C31 0.020(3) 0.035(3) 0.016(3) -0.005(2) 0.009(2) -0.009(2)
C28 0.014(2) 0.024(2) 0.018(3) -0.007(2) 0.002(2) -0.0033(18)
C32 0.011(2) 0.030(2) 0.026(3) -0.013(2) 0.001(2) -0.0023(19)
C29 0.019(3) 0.029(2) 0.027(3) -0.015(2) 0.004(2) -0.001(2)
C30 0.018(3) 0.041(3) 0.022(3) -0.017(2) 0.006(2) -0.005(2)
C33 0.005(2) 0.027(2) 0.012(2) -0.0056(19) 0.0023(18) -0.0025(17)
C38 0.015(3) 0.026(2) 0.017(3) -0.007(2) 0.005(2) -0.0063(19)
C37 0.013(2) 0.030(2) 0.017(3) -0.003(2) 0.002(2) -0.0087(19)
C34 0.013(2) 0.024(2) 0.025(3) -0.007(2) 0.002(2) -0.0081(19)
C2 0.017(3) 0.028(2) 0.021(3) -0.009(2) 0.005(2) -0.0008(19)
C1 0.016(2) 0.021(2) 0.009(2) -0.0027(18) 0.0042(18) 0.0001(18)
C6 0.019(3) 0.024(2) 0.022(3) -0.007(2) 0.007(2) -0.0035(19)
C5 0.027(3) 0.034(3) 0.022(3) -0.010(2) -0.002(2) 0.006(2)
C3 0.028(3) 0.021(2) 0.034(3) -0.005(2) 0.008(2) -0.002(2)
C4 0.035(3) 0.024(2) 0.020(3) -0.003(2) 0.004(2) 0.003(2)
C11 0.019(3) 0.022(2) 0.028(3) -0.006(2) -0.004(2) -0.0050(19)
C7 0.014(2) 0.025(2) 0.016(3) -0.0075(19) -0.001(2) -0.0033(18)
C9 0.026(3) 0.031(2) 0.015(3) -0.009(2) 0.002(2) 0.001(2)
C12 0.018(3) 0.024(2) 0.016(3) -0.0066(19) 0.002(2) -0.0014(19)
C10 0.029(3) 0.024(2) 0.024(3) -0.011(2) -0.008(2) 0.002(2)
C8 0.013(2) 0.025(2) 0.019(3) -0.006(2) 0.001(2) -0.0014(18)
C15 0.009(2) 0.027(2) 0.014(3) -0.0085(19) 0.0040(18) -0.0052(18)
C16 0.014(2) 0.029(2) 0.015(3) -0.007(2) 0.0063(19) -0.0095(19)
C19 0.013(3) 0.045(3) 0.022(3) -0.013(2) 0.000(2) -0.003(2)
C20 0.013(3) 0.032(3) 0.021(3) -0.009(2) 0.003(2) -0.002(2)
C17 0.024(3) 0.029(3) 0.025(3) -0.010(2) 0.003(2) -0.011(2)
C18 0.017(3) 0.047(3) 0.027(3) -0.016(2) 0.007(2) -0.020(2)
C21 0.010(2) 0.025(2) 0.015(3) -0.0020(19) 0.0023(19) 0.0014(18)
C22 0.014(3) 0.030(2) 0.024(3) -0.006(2) 0.003(2) -0.003(2)
C24 0.020(3) 0.037(3) 0.031(3) 0.010(2) 0.013(2) 0.004(2)
C26 0.017(3) 0.031(2) 0.022(3) -0.009(2) 0.011(2) 0.000(2)
C25 0.027(3) 0.024(2) 0.032(3) 0.000(2) 0.017(2) -0.002(2)
C23 0.017(3) 0.050(3) 0.018(3) 0.001(2) 0.001(2) -0.006(2)
F5 0.0158(15) 0.0215(13) 0.0372(19) -0.0070(12) -0.0046(13) -0.0022(11)
F3 0.0255(17) 0.0336(14) 0.0144(16) -0.0075(12) 0.0117(12) -0.0104(12)
F6 0.0158(16) 0.0301(15) 0.040(2) -0.0066(13) -0.0055(14) 0.0020(12)
F2 0.0231(17) 0.0337(16) 0.042(2) -0.0054(14) -0.0107(15) -0.0088(13)
F4 0.0243(16) 0.0292(14) 0.0210(17) -0.0075(12) 0.0098(12) -0.0115(12)
F7 0.040(2) 0.0421(16) 0.0191(17) -0.0123(13) 0.0031(14) -0.0167(14)
F1 0.0328(19) 0.0246(14) 0.043(2) -0.0033(13) -0.0173(16) -0.0081(13)
C52 0.023(3) 0.028(2) 0.020(3) -0.010(2) -0.001(2) 0.004(2)
C51 0.019(3) 0.029(2) 0.024(3) -0.012(2) 0.006(2) 0.003(2)
C65 0.011(2) 0.025(2) 0.024(3) -0.016(2) 0.000(2) -0.0019(18)
C70 0.011(2) 0.031(2) 0.022(3) -0.010(2) 0.002(2) -0.0024(19)
C67 0.018(3) 0.028(2) 0.032(3) -0.015(2) -0.004(2) 0.002(2)
C68 0.020(3) 0.043(3) 0.020(3) -0.018(2) 0.003(2) 0.002(2)
C69 0.018(3) 0.035(3) 0.019(3) -0.006(2) 0.001(2) -0.006(2)
C66 0.016(3) 0.026(2) 0.019(3) -0.006(2) -0.002(2) -0.0024(19)
C71 0.010(2) 0.025(2) 0.014(3) -0.0066(19) 0.0007(19) -0.0017(18)
C76 0.020(3) 0.031(3) 0.018(3) -0.008(2) 0.006(2) -0.008(2)
C72 0.021(3) 0.033(3) 0.016(3) -0.008(2) 0.007(2) -0.005(2)
C75 0.020(3) 0.045(3) 0.021(3) -0.013(2) 0.001(2) -0.011(2)
C73 0.019(3) 0.035(3) 0.025(3) -0.003(2) 0.000(2) 0.003(2)
C74 0.016(3) 0.055(3) 0.020(3) -0.011(3) -0.002(2) 0.002(2)
C47 0.027(3) 0.037(3) 0.016(3) -0.012(2) -0.002(2) -0.006(2)
C45 0.020(3) 0.026(2) 0.015(3) -0.008(2) 0.006(2) -0.0090(19)
C50 0.037(3) 0.028(3) 0.019(3) -0.007(2) -0.001(2) -0.008(2)
C46 0.022(3) 0.025(2) 0.016(3) -0.007(2) 0.007(2) -0.006(2)
C48 0.034(3) 0.039(3) 0.031(3) -0.019(3) 0.002(3) -0.017(2)
C49 0.042(4) 0.031(3) 0.028(3) -0.012(2) 0.001(3) -0.014(2)
C40 0.018(3) 0.031(2) 0.018(3) -0.008(2) 0.005(2) -0.007(2)
C39 0.014(2) 0.026(2) 0.013(3) -0.0020(19) 0.0026(19) -0.0093(19)
C41 0.023(3) 0.032(3) 0.020(3) -0.001(2) -0.001(2) -0.011(2)
C43 0.019(3) 0.043(3) 0.020(3) -0.011(2) 0.008(2) -0.007(2)
C44 0.015(3) 0.032(3) 0.024(3) -0.010(2) 0.005(2) -0.006(2)
C42 0.017(3) 0.038(3) 0.021(3) 0.002(2) 0.001(2) -0.011(2)
C53 0.011(2) 0.033(2) 0.015(3) -0.009(2) 0.0043(19) -0.0057(19)
C58 0.016(3) 0.042(3) 0.019(3) -0.010(2) 0.002(2) 0.000(2)
C54 0.020(3) 0.034(3) 0.020(3) -0.007(2) -0.002(2) -0.007(2)
C55 0.034(3) 0.040(3) 0.021(3) -0.002(2) -0.003(2) -0.017(3)
C56 0.024(3) 0.055(4) 0.023(3) -0.011(3) 0.007(2) -0.019(3)
C57 0.007(3) 0.072(4) 0.026(3) -0.022(3) -0.001(2) -0.003(2)
C60 0.012(3) 0.031(2) 0.022(3) -0.005(2) -0.001(2) -0.0024(19)
C61 0.020(3) 0.043(3) 0.020(3) -0.011(2) 0.000(2) 0.001(2)
C62 0.025(3) 0.045(3) 0.020(3) -0.001(2) 0.002(2) -0.005(2)
C59 0.015(3) 0.028(2) 0.020(3) -0.006(2) 0.000(2) -0.0016(19)
C64 0.022(3) 0.029(2) 0.023(3) -0.007(2) -0.002(2) -0.001(2)
C63 0.035(3) 0.030(3) 0.028(3) 0.001(2) 0.002(3) -0.004(2)
F11 0.0300(18) 0.0251(14) 0.0247(17) -0.0041(12) -0.0044(14) -0.0073(12)
F12 0.062(2) 0.0256(15) 0.036(2) -0.0040(14) -0.0192(18) -0.0103(15)
F10 0.0353(19) 0.0320(15) 0.0322(19) -0.0160(13) 0.0154(14) -0.0065(13)
F9 0.0377(19) 0.0260(14) 0.0240(18) -0.0081(12) 0.0147(14) -0.0056(13)
F13 0.0259(18) 0.0252(14) 0.055(2) -0.0060(14) -0.0170(16) -0.0055(12)
F15 0.0285(17) 0.0280(14) 0.0241(17) -0.0091(12) 0.0024(13) -0.0034(12)
F14 0.0275(19) 0.0461(18) 0.042(2) -0.0153(16) -0.0131(16) 0.0126(14)
F16 0.062(2) 0.0267(15) 0.030(2) -0.0059(13) 0.0059(17) 0.0018(15)
C35 0.020(3) 0.028(2) 0.026(3) -0.003(2) -0.004(2) 0.000(2)
C36 0.016(3) 0.035(3) 0.021(3) -0.004(2) -0.001(2) -0.006(2)
C27 0.012(2) 0.024(2) 0.018(3) -0.0111(19) -0.0051(19) -0.0033(18)
F8 0.042(2) 0.0291(14) 0.0238(18) -0.0114(12) 0.0103(14) -0.0172(13)
C14 0.010(2) 0.022(2) 0.019(3) -0.0075(19) 0.0045(19) -0.0025(18)
C13 0.012(2) 0.024(2) 0.015(3) -0.0065(19) 0.0061(19) -0.0022(18)

loop_
_atom_type_symbol
_atom_type_description
_atom_type_scat_dispersion_real
_atom_type_scat_dispersion_imag
_atom_type_scat_source
C C 0.0033 0.0016 'International Tables Vol C Tables 4.2.6.8 and 6.1.1.4'
H H 0.0000 0.0000 'International Tables Vol C Tables 4.2.6.8 and 6.1.1.4'
F F 0.0171 0.0103 'International Tables Vol C Tables 4.2.6.8 and 6.1.1.4'
P P 0.1023 0.0942 'International Tables Vol C Tables 4.2.6.8 and 6.1.1.4'
Pt Pt -1.7033 8.3905 'International Tables Vol C Tables 4.2.6.8 and 6.1.1.4'

loop_
_geom_angle_atom_site_label_1
_geom_angle_atom_site_label_2
_geom_angle_atom_site_label_3
_geom_angle
C33 Pt1 C27 88.51(18)
C33 Pt1 P1 91.58(13)
C27 Pt1 P1 175.06(11)
C33 Pt1 P2 176.63(13)
C27 Pt1 P2 94.66(13)
P1 Pt1 P2 85.36(4)
C21 P2 C15 105.1(2)
C21 P2 C14 105.5(2)
C15 P2 C14 99.8(2)
C21 P2 Pt1 118.68(15)
C15 P2 Pt1 118.96(16)
C14 P2 Pt1 106.35(15)
C7 P1 C1 103.2(2)
C7 P1 C13 100.1(2)
C1 P1 C13 108.4(2)
C7 P1 Pt1 121.20(16)
C1 P1 Pt1 115.06(15)
C13 P1 Pt1 107.40(15)
C71 Pt2 C65 87.35(18)
C71 Pt2 P3 92.80(13)
C65 Pt2 P3 179.11(12)
C71 Pt2 P4 174.33(12)
C65 Pt2 P4 95.01(13)
P3 Pt2 P4 84.92(5)
C45 P3 C39 102.3(2)
C45 P3 C51 108.4(2)
C39 P3 C51 99.4(2)
C45 P3 Pt2 114.57(16)
C39 P3 Pt2 121.75(15)
C51 P3 Pt2 108.86(16)
C59 P4 C53 101.4(2)
C59 P4 C52 107.7(2)
C53 P4 C52 103.7(2)
C59 P4 Pt2 120.45(16)
C53 P4 Pt2 118.03(16)
C52 P4 Pt2 104.10(16)
C30 C31 C32 120.5(5)
C29 C28 C27 121.4(4)
C27 C32 C31 121.9(4)
C30 C29 C28 120.9(4)
C29 C30 C31 118.4(5)
C34 C33 C38 116.5(4)
C34 C33 Pt1 121.6(3)
C38 C33 Pt1 121.8(3)
C37 C38 C33 121.3(4)
C36 C37 C38 121.3(4)
C35 C34 C33 121.7(4)
F1 C2 C3 116.4(4)
F1 C2 C1 118.7(4)
C3 C2 C1 124.9(5)
C6 C1 C2 113.8(4)
C6 C1 P1 122.7(3)
C2 C1 P1 123.3(4)
F2 C6 C1 118.6(4)
F2 C6 C5 117.0(4)
C1 C6 C5 124.5(4)
C6 C5 C4 118.4(5)
C2 C3 C4 118.4(4)
C3 C4 C5 120.0(5)
C12 C11 C10 118.7(4)
C8 C7 C12 115.4(4)
C8 C7 P1 122.1(3)
C12 C7 P1 122.5(4)
C8 C9 C10 117.3(5)
F4 C12 C11 117.5(4)
F4 C12 C7 119.5(4)
C11 C12 C7 123.0(5)
C11 C10 C9 121.0(4)
F3 C8 C7 118.1(4)
F3 C8 C9 117.4(4)
C7 C8 C9 124.4(4)
C20 C15 C16 115.0(4)
C20 C15 P2 121.7(3)
C16 C15 P2 123.2(4)
F5 C16 C15 120.0(4)
F5 C16 C17 117.1(4)
C15 C16 C17 122.9(5)
C20 C19 C18 117.5(5)
F6 C20 C19 117.6(4)
F6 C20 C15 117.6(4)
C19 C20 C15 124.8(5)
C18 C17 C16 118.6(5)
C17 C18 C19 121.1(4)
C22 C21 C26 113.4(4)
C22 C21 P2 125.7(3)
C26 C21 P2 120.8(4)
F7 C22 C23 117.2(5)
F7 C22 C21 117.7(4)
C23 C22 C21 125.0(4)
C23 C24 C25 120.7(5)
F8 C26 C25 117.0(4)
F8 C26 C21 118.5(4)
C25 C26 C21 124.4(5)
C26 C25 C24 118.0(5)
C22 C23 C24 118.4(5)
C51 C52 P4 108.0(3)
C52 C51 P3 110.7(3)
C70 C65 C66 116.2(4)
C70 C65 Pt2 125.7(3)
C66 C65 Pt2 118.0(4)
C69 C70 C65 122.2(4)
C66 C67 C68 120.3(4)
C69 C68 C67 118.3(5)
C68 C69 C70 120.6(5)
C67 C66 C65 122.3(5)
C72 C71 C76 115.4(4)
C72 C71 Pt2 123.7(3)
C76 C71 Pt2 120.9(3)
C75 C76 C71 122.8(5)
C73 C72 C71 122.4(4)
C74 C75 C76 120.0(4)
C72 C73 C74 121.0(5)
C73 C74 C75 118.4(5)
C46 C47 C48 117.6(5)
C50 C45 C46 114.7(4)
C50 C45 P3 123.6(4)
C46 C45 P3 121.1(3)
F12 C50 C49 118.7(4)
F12 C50 C45 118.0(4)
C49 C50 C45 123.3(5)
F11 C46 C47 117.9(4)
F11 C46 C45 117.9(4)
C47 C46 C45 124.2(4)
C49 C48 C47 121.7(5)
C48 C49 C50 118.5(5)
F9 C40 C41 117.2(4)
F9 C40 C39 119.1(4)
C41 C40 C39 123.7(5)
C44 C39 C40 114.6(4)
C44 C39 P3 121.8(3)
C40 C39 P3 123.6(4)
C40 C41 C42 118.2(5)
C44 C43 C42 118.0(5)
F10 C44 C43 117.8(5)
F10 C44 C39 117.6(4)
C43 C44 C39 124.6(4)
C43 C42 C41 121.0(5)
C54 C53 C58 114.8(4)
C54 C53 P4 122.1(4)
C58 C53 P4 123.1(4)
F14 C58 C57 118.7(5)
F14 C58 C53 118.1(4)
C57 C58 C53 123.2(5)
F13 C54 C53 119.6(4)
F13 C54 C55 117.5(5)
C53 C54 C55 122.9(5)
C56 C55 C54 119.0(5)
C57 C56 C55 120.8(5)
C56 C57 C58 119.2(5)
F15 C60 C61 118.4(4)
F15 C60 C59 117.2(4)
C61 C60 C59 124.4(5)
C60 C61 C62 118.4(5)
C63 C62 C61 120.5(5)
C60 C59 C64 114.0(5)
C60 C59 P4 118.7(4)
C64 C59 P4 127.2(4)
F16 C64 C63 116.9(4)
F16 C64 C59 119.0(5)
C63 C64 C59 124.1(5)
C62 C63 C64 118.5(5)
C34 C35 C36 120.8(4)
C37 C36 C35 118.4(5)
C32 C27 C28 116.8(4)
C32 C27 Pt1 124.8(3)
C28 C27 Pt1 118.4(3)
C13 C14 P2 107.4(3)
C14 C13 P1 106.3(3)

loop_
_geom_bond_atom_site_label_1
_geom_bond_atom_site_label_2
_geom_bond_distance
Pt1 C33 2.052(4)
Pt1 C27 2.077(5)
Pt1 P1 2.2772(12)
Pt1 P2 2.2790(12)
P2 C21 1.836(5)
P2 C15 1.842(4)
P2 C14 1.849(5)
P1 C7 1.834(4)
P1 C1 1.840(4)
P1 C13 1.850(5)
Pt2 C71 2.064(5)
Pt2 C65 2.081(5)
Pt2 P3 2.2821(12)
Pt2 P4 2.2942(13)
P3 C45 1.823(4)
P3 C39 1.832(4)
P3 C51 1.853(5)
P4 C59 1.825(5)
P4 C53 1.835(4)
P4 C52 1.849(5)
C31 C30 1.388(7)
C31 C32 1.400(7)
C28 C29 1.384(7)
C28 C27 1.416(6)
C32 C27 1.372(7)
C29 C30 1.382(7)
C33 C34 1.395(6)
C33 C38 1.412(6)
C38 C37 1.389(7)
C37 C36 1.375(7)
C34 C35 1.392(7)
C2 F1 1.364(5)
C2 C3 1.371(7)
C2 C1 1.387(6)
C1 C6 1.379(6)
C6 F2 1.357(5)
C6 C5 1.381(7)
C5 C4 1.387(7)
C3 C4 1.377(7)
C11 C12 1.380(6)
C11 C10 1.383(7)
C7 C8 1.375(7)
C7 C12 1.396(6)
C9 C8 1.387(6)
C9 C10 1.390(7)
C12 F4 1.343(5)
C8 F3 1.365(5)
C15 C20 1.384(7)
C15 C16 1.392(6)
C16 F5 1.351(5)
C16 C17 1.396(6)
C19 C20 1.379(6)
C19 C18 1.387(7)
C20 F6 1.353(5)
C17 C18 1.377(7)
C21 C22 1.387(6)
C21 C26 1.400(6)
C22 F7 1.350(5)
C22 C23 1.374(7)
C24 C23 1.377(7)
C24 C25 1.385(8)
C26 F8 1.357(5)
C26 C25 1.383(7)
C52 C51 1.536(7)
C65 C70 1.389(7)
C65 C66 1.396(6)
C70 C69 1.382(7)
C67 C66 1.376(7)
C67 C68 1.396(7)
C68 C69 1.379(6)
C71 C72 1.400(6)
C71 C76 1.408(6)
C76 C75 1.392(7)
C72 C73 1.387(7)
C75 C74 1.392(7)
C73 C74 1.388(7)
C47 C46 1.379(6)
C47 C48 1.381(7)
C45 C50 1.393(6)
C45 C46 1.394(7)
C50 F12 1.356(6)
C50 C49 1.388(7)
C46 F11 1.352(5)
C48 C49 1.364(7)
C40 F9 1.354(6)
C40 C41 1.384(7)
C40 C39 1.388(6)
C39 C44 1.388(7)
C41 C42 1.386(8)
C43 C44 1.373(7)
C43 C42 1.376(7)
C44 F10 1.364(5)
C53 C54 1.386(6)
C53 C58 1.402(7)
C58 F14 1.346(6)
C58 C57 1.372(7)
C54 F13 1.338(6)
C54 C55 1.392(7)
C55 C56 1.365(8)
C56 C57 1.362(8)
C60 F15 1.349(5)
C60 C61 1.370(7)
C60 C59 1.388(7)
C61 C62 1.385(7)
C62 C63 1.371(8)
C59 C64 1.396(6)
C64 F16 1.364(6)
C64 C63 1.377(7)
C35 C36 1.392(6)
C14 C13 1.527(6)
